data_2209995
loop_
_publ_author_name
'Qing-Bao Song'
'Ming-Yu Teng'
'Yu Dong'
'Chun-An Ma'
'Jie Sun'

_publ_section_title
;
 (2<i>S</i>,3<i>S</i>)-2,3-Dihydroxysuccinic acid monohydrate
;
_journal_coeditor_code SG2032
_journal_issue 8
_journal_name_full 'Acta Crystallographica Section E'
_journal_page_first o3378
_journal_page_last o3379
_journal_paper_doi 10.1107/S1600536806021738
_journal_volume 62
_journal_year 2006
_chemical_formula_iupac 'C4 H6 O6, H2 O1'
_chemical_formula_moiety 'C4 H6 O6, H2 O1'
_chemical_formula_sum 'C4 H8 O7'
_chemical_formula_weight 168.10
_chemical_name_systematic
;
(2S,3S)-2,3-Dihydroxysuccinic acid monohydrate
;
_space_group_IT_number 19
_symmetry_cell_setting orthorhombic
_symmetry_space_group_name_Hall 'P 2ac 2ab'
_symmetry_space_group_name_H-M 'P 21 21 21'
_atom_sites_solution_hydrogens geom
_atom_sites_solution_primary direct
_atom_sites_solution_secondary difmap
_audit_creation_method SHELXL-97
_cell_angle_alpha 90.00
_cell_angle_beta 90.00
_cell_angle_gamma 90.00
_cell_formula_units_Z 4
_cell_length_a 7.6377(7)
_cell_length_b 7.8268(7)
_cell_length_c 11.0427(10)
_cell_measurement_reflns_used 2998
_cell_measurement_temperature 293(2)
_cell_measurement_theta_max 56.453
_cell_measurement_theta_min 6.380
_cell_volume 660.12(10)
_computing_cell_refinement SAINT
_computing_data_collection 'SMART (Bruker, 2000)'
_computing_data_reduction 'SAINT (Bruker, 2000) and SHELXTL (Bruker, 2000)'
_computing_molecular_graphics 'SHELXTL (Bruker, 2000)'
_computing_publication_material SHELXTL
_computing_structure_refinement 'SHELXL97 (Sheldrick, 1997)'
_computing_structure_solution 'SHELXS97 (Sheldrick, 1997)'
_diffrn_ambient_temperature 293(2)
_diffrn_measured_fraction_theta_full 0.998
_diffrn_measured_fraction_theta_max 0.998
_diffrn_measurement_device_type 'Bruker SMART CCD area-detector'
_diffrn_measurement_method '\f and \w'
_diffrn_radiation_monochromator graphite
_diffrn_radiation_source 'fine-focus sealed tube'
_diffrn_radiation_type MoK\a
_diffrn_radiation_wavelength 0.71073
_diffrn_reflns_av_R_equivalents 0.0877
_diffrn_reflns_av_sigmaI/netI 0.0433
_diffrn_reflns_limit_h_max 9
_diffrn_reflns_limit_h_min -9
_diffrn_reflns_limit_k_max 7
_diffrn_reflns_limit_k_min -9
_diffrn_reflns_limit_l_max 14
_diffrn_reflns_limit_l_min -13
_diffrn_reflns_number 3853
_diffrn_reflns_theta_full 26.98
_diffrn_reflns_theta_max 26.98
_diffrn_reflns_theta_min 3.19
_exptl_absorpt_coefficient_mu 0.169
_exptl_absorpt_correction_T_max 1.00000
_exptl_absorpt_correction_T_min 0.77864
_exptl_absorpt_correction_type multi-scan
_exptl_absorpt_process_details '(SADABS; Bruker, 2000)'
_exptl_crystal_colour colorless
_exptl_crystal_density_diffrn 1.691
_exptl_crystal_density_method 'not measured'
_exptl_crystal_description prism
_exptl_crystal_F_000 352
_exptl_crystal_size_max 0.505
_exptl_crystal_size_mid 0.444
_exptl_crystal_size_min 0.427
_refine_diff_density_max 0.321
_refine_diff_density_min -0.319
_refine_ls_extinction_coef 1.13(8)
_refine_ls_extinction_expression Fc^*^=kFc[1+0.001xFc^2^\l^3^/sin(2\q)]^-1/4^
_refine_ls_extinction_method SHELXL97
_refine_ls_goodness_of_fit_ref 1.120
_refine_ls_hydrogen_treatment mixed
_refine_ls_matrix_type full
_refine_ls_number_parameters 129
_refine_ls_number_reflns 852
_refine_ls_number_restraints 6
_refine_ls_restrained_S_all 1.128
_refine_ls_R_factor_all 0.0478
_refine_ls_R_factor_gt 0.0467
_refine_ls_shift/su_max 0.000
_refine_ls_shift/su_mean 0.000
_refine_ls_structure_factor_coef Fsqd
_refine_ls_weighting_details 'calc w=1/[\s^2^(Fo^2^)+(0.0774P)^2^+0.2665P] where P=(Fo^2^+2Fc^2^)/3'
_refine_ls_weighting_scheme calc
_refine_ls_wR_factor_gt 0.1243
_refine_ls_wR_factor_ref 0.1255
_reflns_number_gt 818
_reflns_number_total 852
_reflns_threshold_expression I>2\s(I)
_cod_data_source_file sg2032.cif
_cod_data_source_block I
_cod_original_sg_symbol_H-M P212121
_cod_database_code 2209995
_cod_database_fobs_code 2209995

loop_
_symmetry_equiv_pos_as_xyz
'x, y, z'
'-x+1/2, -y, z+1/2'
'-x, y+1/2, -z+1/2'
'x+1/2, -y+1/2, -z'

loop_
_atom_site_type_symbol
_atom_site_label
_atom_site_fract_x
_atom_site_fract_y
_atom_site_fract_z
_atom_site_U_iso_or_equiv
_atom_site_adp_type
_atom_site_calc_flag
_atom_site_refinement_flags
_atom_site_occupancy
O O1 0.5179(3) 0.7021(3) 0.3254(2) 0.0303(6) Uani d . 1
O O2 0.5451(3) 0.6213(3) 0.13332(19) 0.0280(6) Uani d D 1
O O3 0.1882(3) 0.5774(3) 0.33957(18) 0.0230(6) Uani d D 1
O O4 0.1825(3) 0.8620(2) 0.1670(2) 0.0249(5) Uani d D 1
O O5 -0.0441(3) 0.4696(3) 0.11010(19) 0.0259(6) Uani d . 1
O O6 -0.1416(3) 0.7311(3) 0.1493(2) 0.0278(6) Uani d D 1
H H6 -0.2369 0.6834 0.1445 0.042 Uiso calc RD 1
O O7 0.8342(3) 0.6784(4) 0.4668(2) 0.0392(7) Uani d D 1
C C1 0.4581(4) 0.6397(3) 0.2344(2) 0.0196(6) Uani d . 1
C C2 0.2706(4) 0.5758(3) 0.2247(2) 0.0172(6) Uani d . 1
C C3 0.1683(3) 0.6872(4) 0.1361(2) 0.0182(6) Uani d . 1
C C4 -0.0210(4) 0.6235(4) 0.1310(2) 0.0192(6) Uani d . 1
H H1 0.607(9) 0.711(7) 0.107(7) 0.10(3) Uiso d D 1
H H2 0.274(5) 0.470(5) 0.199(3) 0.021(8) Uiso d . 1
H H3 0.239(5) 0.662(5) 0.063(4) 0.039(11) Uiso d . 1
H H4 0.129(5) 0.865(5) 0.239(2) 0.036(11) Uiso d D 1
H H5 0.147(5) 0.472(3) 0.352(3) 0.032(10) Uiso d D 1
H H7B 0.759(6) 0.668(8) 0.402(4) 0.09(2) Uiso d D 1
H H7A 0.906(6) 0.650(6) 0.532(4) 0.082(19) Uiso d D 1

loop_
_atom_site_aniso_label
_atom_site_aniso_U_11
_atom_site_aniso_U_22
_atom_site_aniso_U_33
_atom_site_aniso_U_12
_atom_site_aniso_U_13
_atom_site_aniso_U_23
O1 0.0235(10) 0.0433(13) 0.0242(10) -0.0052(10) -0.0027(8) -0.0115(9)
O2 0.0206(10) 0.0389(13) 0.0244(11) -0.0039(10) 0.0014(8) -0.0068(9)
O3 0.0270(11) 0.0221(10) 0.0197(9) -0.0036(8) 0.0037(8) 0.0020(8)
O4 0.0263(10) 0.0161(10) 0.0323(10) -0.0032(8) 0.0015(9) 0.0024(8)
O5 0.0250(10) 0.0208(10) 0.0320(11) -0.0010(9) -0.0041(9) -0.0061(8)
O6 0.0171(10) 0.0236(11) 0.0426(13) 0.0007(8) 0.0014(9) -0.0034(9)
O7 0.0385(14) 0.0428(14) 0.0362(13) -0.0043(12) -0.0017(11) -0.0008(11)
C1 0.0192(13) 0.0183(12) 0.0211(12) 0.0020(11) 0.0012(10) -0.0007(9)
C2 0.0195(13) 0.0146(12) 0.0176(12) 0.0010(10) -0.0002(10) -0.0017(9)
C3 0.0192(13) 0.0192(13) 0.0163(11) 0.0002(11) 0.0009(9) 0.0007(10)
C4 0.0200(13) 0.0222(14) 0.0153(11) 0.0008(11) 0.0010(10) 0.0001(9)

loop_
_atom_type_symbol
_atom_type_description
_atom_type_scat_dispersion_real
_atom_type_scat_dispersion_imag
_atom_type_scat_source
C C 0.0033 0.0000 'International Tables Vol C Tables 4.2.6.8 and 6.1.1.4'
H H 0.0000 0.0000 'International Tables Vol C Tables 4.2.6.8 and 6.1.1.4'
O O 0.0106 0.0000 'International Tables Vol C Tables 4.2.6.8 and 6.1.1.4'

loop_
_geom_angle_atom_site_label_1
_geom_angle_atom_site_label_2
_geom_angle_atom_site_label_3
_geom_angle
C1 O1 H7B 129.4(15)
C1 O2 H1 118(5)
C2 O3 H5 107(2)
C3 O4 H4 102(3)
C4 O6 H6 109.5
H7B O7 H7A 161(5)
O1 C1 O2 124.3(3)
O1 C1 C2 123.2(3)
O2 C1 C2 112.5(2)
O3 C2 C1 110.7(2)
O3 C2 C3 110.0(2)
C1 C2 C3 109.8(2)
O3 C2 H2 108(2)
C1 C2 H2 108(2)
C3 C2 H2 111(2)
O4 C3 C2 111.0(2)
O4 C3 C4 113.4(2)
C2 C3 C4 108.7(2)
O4 C3 H3 110(2)
C2 C3 H3 97(2)
C4 C3 H3 115(2)
O5 C4 O6 125.0(3)
O5 C4 C3 117.3(2)
O6 C4 C3 117.7(2)

loop_
_geom_bond_atom_site_label_1
_geom_bond_atom_site_label_2
_geom_bond_distance
O1 C1 1.208(4)
O2 C1 1.306(4)
O2 H1 0.90(2)
O3 C2 1.416(3)
O3 H5 0.90(2)
O4 C3 1.414(3)
O4 H4 0.888(19)
O5 C4 1.238(3)
O6 C4 1.264(3)
O6 H6 0.8200
O7 H7B 0.92(2)
O7 H7A 0.93(2)
C1 C2 1.521(4)
C2 C3 1.526(4)
C2 H2 0.88(4)
C3 C4 1.531(4)
C3 H3 0.99(4)

loop_
_geom_hbond_atom_site_label_D
_geom_hbond_atom_site_label_H
_geom_hbond_atom_site_label_A
_geom_hbond_site_symmetry_A
_geom_hbond_distance_DH
_geom_hbond_distance_HA
_geom_hbond_distance_DA
_geom_hbond_angle_DHA
O7 H7B O1 . 0.92(2) 2.04(3) 2.882(3) 151(5)
O7 H7A O2 2_665 0.93(2) 2.43(4) 3.120(4) 131(4)
O7 H7A O1 4_566 0.93(2) 2.13(4) 2.848(3) 133(4)
O3 H5 O6 3_545 0.90(2) 1.88(2) 2.737(3) 158(4)
O4 H4 O5 3 0.888(19) 1.97(2) 2.808(3) 156(4)
O2 H1 O6 1_655 0.90(2) 1.98(7) 2.549(3) 120(6)
O6 H6 O2 1_455 0.82 1.74 2.549(3) 169.1

loop_
_geom_torsion_atom_site_label_1
_geom_torsion_atom_site_label_2
_geom_torsion_atom_site_label_3
_geom_torsion_atom_site_label_4
_geom_torsion
H7B O1 C1 O2 -42(2)
H7B O1 C1 C2 139(2)
O1 C1 C2 O3 -8.4(3)
O2 C1 C2 O3 172.5(2)
O1 C1 C2 C3 113.2(3)
O2 C1 C2 C3 -65.9(3)
O3 C2 C3 O4 69.1(3)
C1 C2 C3 O4 -53.0(3)
O3 C2 C3 C4 -56.3(3)
C1 C2 C3 C4 -178.4(2)
O4 C3 C4 O5 -176.7(2)
C2 C3 C4 O5 -52.7(3)
O4 C3 C4 O6 2.8(3)
C2 C3 C4 O6 126.8(3)

loop_
_cod_related_entry_id
_cod_related_entry_database
_cod_related_entry_code
1 ChemSpider 21178930
